data_4032449
loop_
_publ_author_name
'Liu, Wei'
'Du, Shan-Tao'
'Wang, Shu-Yue'
'Liao, Wei-Wei'

_publ_section_title
;
 Controllable Diastereodivergent Synthesis of Pyrrolo[2,1-a]isoquinolines
 via Catalytic Intramolecular Acylsulfenylation of Activated Alkenes.
;
_journal_issue 9
_journal_name_full 'The Journal of organic chemistry'
_journal_page_first 4829
_journal_page_last 4839
_journal_paper_doi 10.1021/acs.joc.7b00551
_journal_volume 82
_journal_year 2017
_chemical_formula_sum 'C29 H24 N2 O3 S'
_chemical_formula_weight 480.57
_chemical_name_systematic
; 
 ? 
;
_space_group_IT_number 14
_symmetry_cell_setting monoclinic
_symmetry_space_group_name_Hall '-P 2ybc'
_symmetry_space_group_name_H-M 'P 1 21/c 1'
_atom_sites_solution_hydrogens geom
_atom_sites_solution_primary direct
_atom_sites_solution_secondary difmap
_audit_creation_method SHELXL-97
_cell_angle_alpha 90.00
_cell_angle_beta 119.604(5)
_cell_angle_gamma 90.00
_cell_formula_units_Z 4
_cell_length_a 14.3911(14)
_cell_length_b 10.3957(10)
_cell_length_c 18.5711(14)
_cell_measurement_reflns_used 3088
_cell_measurement_temperature 296(2)
_cell_measurement_theta_max 22.74
_cell_measurement_theta_min 2.23
_cell_volume 2415.7(4)
_computing_cell_refinement 'Bruker SMART'
_computing_data_collection 'Bruker SMART'
_computing_data_reduction 'Bruker SAINT'
_computing_molecular_graphics 'Bruker SHELXTL'
_computing_publication_material 'Bruker SHELXTL'
_computing_structure_refinement 'Bruker SHELXTL'
_computing_structure_solution 'Bruker SHELXTL'
_diffrn_ambient_temperature 296(2)
_diffrn_measured_fraction_theta_full 0.999
_diffrn_measured_fraction_theta_max 0.999
_diffrn_measurement_device_type 'CCD area detector'
_diffrn_measurement_method 'phi and omega scans'
_diffrn_radiation_monochromator graphite
_diffrn_radiation_source 'fine-focus sealed tube'
_diffrn_radiation_type MoK\a
_diffrn_radiation_wavelength 0.71073
_diffrn_reflns_av_R_equivalents 0.0348
_diffrn_reflns_av_sigmaI/netI 0.0414
_diffrn_reflns_limit_h_max 18
_diffrn_reflns_limit_h_min -19
_diffrn_reflns_limit_k_max 13
_diffrn_reflns_limit_k_min -7
_diffrn_reflns_limit_l_max 24
_diffrn_reflns_limit_l_min -23
_diffrn_reflns_number 17505
_diffrn_reflns_theta_full 28.33
_diffrn_reflns_theta_max 28.33
_diffrn_reflns_theta_min 1.63
_exptl_absorpt_coefficient_mu 0.168
_exptl_absorpt_correction_T_max 0.9687
_exptl_absorpt_correction_T_min 0.9607
_exptl_absorpt_correction_type multi-scan
_exptl_absorpt_process_details sadabs
_exptl_crystal_density_diffrn 1.321
_exptl_crystal_density_method 'not measured'
_exptl_crystal_description block
_exptl_crystal_F_000 1008
_exptl_crystal_size_max 0.24
_exptl_crystal_size_mid 0.21
_exptl_crystal_size_min 0.19
_refine_diff_density_max 0.413
_refine_diff_density_min -0.403
_refine_diff_density_rms 0.042
_refine_ls_extinction_method none
_refine_ls_goodness_of_fit_ref 0.954
_refine_ls_hydrogen_treatment mixed
_refine_ls_matrix_type full
_refine_ls_number_parameters 317
_refine_ls_number_reflns 6018
_refine_ls_number_restraints 0
_refine_ls_restrained_S_all 0.954
_refine_ls_R_factor_all 0.0842
_refine_ls_R_factor_gt 0.0485
_refine_ls_shift/su_max 0.000
_refine_ls_shift/su_mean 0.000
_refine_ls_structure_factor_coef Fsqd
_refine_ls_weighting_details 'calc w=1/[\s^2^(Fo^2^)+(0.0686P)^2^+0.6871P] where P=(Fo^2^+2Fc^2^)/3'
_refine_ls_weighting_scheme calc
_refine_ls_wR_factor_gt 0.1191
_refine_ls_wR_factor_ref 0.1439
_reflns_number_gt 3863
_reflns_number_total 6018
_reflns_threshold_expression >2sigma(I)
_cod_data_source_file jo7b00551_si_002.cif
_cod_data_source_block y
_cod_depositor_comments
;
The following automatic conversions were performed:

'_symmetry_cell_setting' value 'Monoclinic' changed to 'monoclinic'
according to
/home/data/users/saulius/crontab/automatic-downloads/rss-feeds/ACS/lib/dictionaries/cif_core.dic
dictionary named 'cif_core.dic' version 2.4.2 from 2011-04-26.

Automatic conversion script
Id: cif_fix_values 4973 2017-02-22 13:04:09Z antanas 

 Adding full bibliography for 4032449.cif.
;
_cod_original_sg_symbol_H-M P2(1)/c
_cod_database_code 4032449

loop_
_symmetry_equiv_pos_as_xyz
'x, y, z'
'-x, y+1/2, -z+1/2'
'-x, -y, -z'
'x, -y-1/2, z-1/2'

loop_
_atom_site_label
_atom_site_type_symbol
_atom_site_fract_x
_atom_site_fract_y
_atom_site_fract_z
_atom_site_U_iso_or_equiv
_atom_site_adp_type
_atom_site_occupancy
_atom_site_symmetry_multiplicity
_atom_site_calc_flag
_atom_site_refinement_flags
S1 S 0.41012(5) -0.12075(6) -0.08429(3) 0.05885(19) Uani 1 1 d .
O1 O 0.47049(10) -0.14041(14) -0.23110(9) 0.0493(4) Uani 1 1 d .
O2 O 0.30089(12) 0.07605(13) -0.31446(10) 0.0550(4) Uani 1 1 d .
O3 O 0.26461(15) 0.08957(16) -0.21086(11) 0.0708(5) Uani 1 1 d .
N1 N 0.33810(11) -0.27519(14) -0.32053(9) 0.0353(3) Uani 1 1 d .
N2 N 0.20795(15) -0.49926(19) -0.27501(12) 0.0557(5) Uani 1 1 d .
C1 C 0.17361(14) -0.33934(17) -0.44484(11) 0.0355(4) Uani 1 1 d .
C2 C 0.06873(16) -0.3128(2) -0.50197(13) 0.0501(5) Uani 1 1 d .
H2 H 0.0270 -0.2637 -0.4870 0.060 Uiso 1 1 calc R
C3 C 0.02578(19) -0.3600(2) -0.58222(14) 0.0614(6) Uani 1 1 d .
H3 H -0.0447 -0.3413 -0.6212 0.074 Uiso 1 1 calc R
C4 C 0.08658(19) -0.4338(2) -0.60408(13) 0.0573(6) Uani 1 1 d .
H4 H 0.0570 -0.4656 -0.6578 0.069 Uiso 1 1 calc R
C5 C 0.19081(18) -0.4612(2) -0.54749(13) 0.0498(5) Uani 1 1 d .
H5 H 0.2311 -0.5123 -0.5629 0.060 Uiso 1 1 calc R
C6 C 0.23710(15) -0.41279(17) -0.46668(11) 0.0387(4) Uani 1 1 d .
C7 C 0.07953(14) -0.15086(19) -0.34264(12) 0.0410(4) Uani 1 1 d .
C8 C 0.02326(18) -0.0394(2) -0.37967(16) 0.0619(6) Uani 1 1 d .
H8 H 0.0520 0.0191 -0.4012 0.074 Uiso 1 1 calc R
C9 C -0.0742(2) -0.0127(3) -0.3855(2) 0.0830(9) Uani 1 1 d .
H9 H -0.1097 0.0636 -0.4099 0.100 Uiso 1 1 calc R
C10 C -0.1180(2) -0.0981(3) -0.35563(18) 0.0785(9) Uani 1 1 d .
H10 H -0.1841 -0.0809 -0.3603 0.094 Uiso 1 1 calc R
C11 C -0.0652(2) -0.2096(3) -0.31867(17) 0.0729(8) Uani 1 1 d .
H11 H -0.0957 -0.2680 -0.2985 0.088 Uiso 1 1 calc R
C12 C 0.03481(17) -0.2356(2) -0.31124(15) 0.0575(6) Uani 1 1 d .
H12 H 0.0712 -0.3105 -0.2850 0.069 Uiso 1 1 calc R
C13 C 0.43439(17) -0.2519(2) -0.01713(12) 0.0480(5) Uani 1 1 d .
C14 C 0.35548(19) -0.3325(2) -0.02087(14) 0.0583(6) Uani 1 1 d .
H14 H 0.2850 -0.3218 -0.0626 0.070 Uiso 1 1 calc R
C15 C 0.3811(3) -0.4279(3) 0.03681(17) 0.0772(8) Uani 1 1 d .
H15 H 0.3278 -0.4824 0.0334 0.093 Uiso 1 1 calc R
C16 C 0.4841(3) -0.4441(3) 0.09938(18) 0.0863(9) Uani 1 1 d .
H16 H 0.5009 -0.5093 0.1382 0.104 Uiso 1 1 calc R
C17 C 0.5624(3) -0.3630(3) 0.10432(17) 0.0851(9) Uani 1 1 d .
H17 H 0.6323 -0.3726 0.1473 0.102 Uiso 1 1 calc R
C18 C 0.53872(19) -0.2678(3) 0.04646(14) 0.0651(7) Uani 1 1 d .
H18 H 0.5925 -0.2141 0.0499 0.078 Uiso 1 1 calc R
C19 C 0.22382(13) -0.29815(16) -0.35437(10) 0.0322(4) Uani 1 1 d .
C20 C 0.39789(15) -0.36148(18) -0.33886(12) 0.0418(4) Uani 1 1 d .
H20 H 0.4712 -0.3690 -0.3035 0.050 Uiso 1 1 calc R
C21 C 0.34983(16) -0.4324(2) -0.40671(13) 0.0459(5) Uani 1 1 d .
H21 H 0.3883 -0.4954 -0.4163 0.055 Uiso 1 1 calc R
C22 C 0.21258(14) -0.40972(18) -0.30837(11) 0.0379(4) Uani 1 1 d .
C23 C 0.18678(13) -0.16698(17) -0.33797(11) 0.0337(4) Uani 1 1 d .
H23 H 0.1833 -0.1103 -0.3814 0.040 Uiso 1 1 calc R
C24 C 0.28658(13) -0.11837(17) -0.25649(11) 0.0346(4) Uani 1 1 d .
C25 C 0.37836(13) -0.17413(17) -0.26608(11) 0.0350(4) Uani 1 1 d .
C26 C 0.29122(15) -0.1726(2) -0.17782(11) 0.0442(5) Uani 1 1 d .
H26A H 0.2901 -0.2658 -0.1804 0.053 Uiso 1 1 calc R
H26B H 0.2284 -0.1448 -0.1756 0.053 Uiso 1 1 calc R
C27 C 0.28465(15) 0.02766(19) -0.25567(13) 0.0430(5) Uani 1 1 d .
C28 C 0.2861(2) 0.2144(2) -0.32937(17) 0.0665(7) Uani 1 1 d .
H28A H 0.2327 0.2457 -0.3163 0.080 Uiso 1 1 calc R
H28B H 0.3527 0.2591 -0.2944 0.080 Uiso 1 1 calc R
C29 C 0.2522(4) 0.2385(3) -0.4149(2) 0.1210(14) Uani 1 1 d .
H29A H 0.3097 0.2195 -0.4254 0.181 Uiso 1 1 calc R
H29B H 0.2322 0.3272 -0.4274 0.181 Uiso 1 1 calc R
H29C H 0.1920 0.1848 -0.4491 0.181 Uiso 1 1 calc R

loop_
_atom_site_aniso_label
_atom_site_aniso_U_11
_atom_site_aniso_U_22
_atom_site_aniso_U_33
_atom_site_aniso_U_23
_atom_site_aniso_U_13
_atom_site_aniso_U_12
S1 0.0544(3) 0.0712(4) 0.0386(3) -0.0052(3) 0.0135(2) -0.0267(3)
O1 0.0303(7) 0.0572(9) 0.0547(8) -0.0117(7) 0.0167(6) -0.0089(6)
O2 0.0671(10) 0.0312(7) 0.0722(10) 0.0042(7) 0.0387(8) 0.0019(7)
O3 0.0930(13) 0.0516(10) 0.0738(11) -0.0177(8) 0.0457(10) 0.0050(9)
N1 0.0261(7) 0.0367(8) 0.0402(8) -0.0042(6) 0.0141(6) -0.0007(6)
N2 0.0605(11) 0.0500(11) 0.0536(11) 0.0084(9) 0.0259(9) -0.0030(8)
C1 0.0362(9) 0.0325(9) 0.0341(9) -0.0003(7) 0.0144(7) -0.0025(7)
C2 0.0388(10) 0.0534(13) 0.0443(11) -0.0098(9) 0.0100(9) 0.0003(9)
C3 0.0506(13) 0.0645(15) 0.0442(12) -0.0089(10) 0.0043(10) -0.0016(11)
C4 0.0681(15) 0.0534(13) 0.0377(11) -0.0114(9) 0.0164(10) -0.0088(11)
C5 0.0631(13) 0.0440(12) 0.0450(11) -0.0052(9) 0.0289(10) -0.0017(10)
C6 0.0449(10) 0.0331(9) 0.0387(9) 0.0001(8) 0.0213(8) -0.0009(8)
C7 0.0299(9) 0.0479(11) 0.0409(10) -0.0113(8) 0.0142(8) -0.0012(8)
C8 0.0443(12) 0.0622(15) 0.0756(16) -0.0011(12) 0.0268(12) 0.0130(10)
C9 0.0492(14) 0.093(2) 0.103(2) -0.0024(17) 0.0349(15) 0.0215(14)
C10 0.0399(12) 0.113(2) 0.0806(18) -0.0302(17) 0.0285(13) 0.0088(15)
C11 0.0535(14) 0.100(2) 0.0792(18) -0.0269(16) 0.0436(14) -0.0204(14)
C12 0.0448(12) 0.0638(15) 0.0713(15) -0.0112(12) 0.0344(11) -0.0073(10)
C13 0.0479(11) 0.0589(13) 0.0368(10) -0.0073(9) 0.0206(9) 0.0010(9)
C14 0.0580(13) 0.0612(15) 0.0496(12) 0.0006(11) 0.0220(11) -0.0059(11)
C15 0.101(2) 0.0659(17) 0.0628(16) 0.0054(13) 0.0388(16) -0.0055(15)
C16 0.123(3) 0.073(2) 0.0561(16) 0.0157(14) 0.0393(18) 0.0263(19)
C17 0.0771(19) 0.108(2) 0.0510(15) 0.0072(15) 0.0167(14) 0.0386(18)
C18 0.0485(13) 0.0901(19) 0.0492(13) -0.0076(13) 0.0183(11) 0.0052(12)
C19 0.0254(8) 0.0349(9) 0.0339(9) -0.0001(7) 0.0127(7) -0.0013(6)
C20 0.0313(9) 0.0450(11) 0.0472(11) -0.0007(9) 0.0179(8) 0.0050(8)
C21 0.0448(11) 0.0445(11) 0.0525(12) -0.0027(9) 0.0271(9) 0.0079(9)
C22 0.0354(9) 0.0387(10) 0.0350(9) -0.0009(8) 0.0137(8) -0.0013(8)
C23 0.0276(8) 0.0350(9) 0.0353(9) -0.0018(7) 0.0130(7) -0.0007(7)
C24 0.0296(8) 0.0341(9) 0.0368(9) -0.0041(7) 0.0139(7) -0.0031(7)
C25 0.0297(9) 0.0375(10) 0.0339(9) 0.0012(7) 0.0126(7) -0.0022(7)
C26 0.0409(10) 0.0529(12) 0.0363(10) -0.0097(9) 0.0172(8) -0.0132(9)
C27 0.0362(10) 0.0383(10) 0.0482(11) -0.0078(9) 0.0159(9) -0.0022(8)
C28 0.0663(15) 0.0310(11) 0.0854(18) 0.0039(11) 0.0247(13) 0.0006(10)
C29 0.196(4) 0.0529(18) 0.090(2) 0.0226(16) 0.053(3) 0.011(2)

loop_
_atom_type_symbol
_atom_type_description
_atom_type_scat_dispersion_real
_atom_type_scat_dispersion_imag
_atom_type_scat_source
C C 0.0033 0.0016 'International Tables Vol C Tables 4.2.6.8 and 6.1.1.4'
H H 0.0000 0.0000 'International Tables Vol C Tables 4.2.6.8 and 6.1.1.4'
N N 0.0061 0.0033 'International Tables Vol C Tables 4.2.6.8 and 6.1.1.4'
O O 0.0106 0.0060 'International Tables Vol C Tables 4.2.6.8 and 6.1.1.4'
S S 0.1246 0.1234 'International Tables Vol C Tables 4.2.6.8 and 6.1.1.4'

loop_
_geom_angle_atom_site_label_1
_geom_angle_atom_site_label_2
_geom_angle_atom_site_label_3
_geom_angle
C13 S1 C26 102.17(10)
C27 O2 C28 117.53(18)
C25 N1 C20 125.78(15)
C25 N1 C19 114.69(14)
C20 N1 C19 119.23(14)
C2 C1 C6 120.73(17)
C2 C1 C19 122.31(17)
C6 C1 C19 116.84(15)
C1 C2 C3 119.5(2)
C1 C2 H2 120.2
C3 C2 H2 120.2
C4 C3 C2 120.3(2)
C4 C3 H3 119.8
C2 C3 H3 119.8
C3 C4 C5 120.5(2)
C3 C4 H4 119.8
C5 C4 H4 119.8
C4 C5 C6 120.6(2)
C4 C5 H5 119.7
C6 C5 H5 119.7
C1 C6 C5 118.34(18)
C1 C6 C21 119.69(17)
C5 C6 C21 121.92(18)
C12 C7 C8 117.62(19)
C12 C7 C23 125.56(18)
C8 C7 C23 116.80(19)
C9 C8 C7 122.0(3)
C9 C8 H8 119.0
C7 C8 H8 119.0
C10 C9 C8 119.7(3)
C10 C9 H9 120.2
C8 C9 H9 120.2
C9 C10 C11 120.3(2)
C9 C10 H10 119.8
C11 C10 H10 119.8
C10 C11 C12 120.0(3)
C10 C11 H11 120.0
C12 C11 H11 120.0
C7 C12 C11 120.4(2)
C7 C12 H12 119.8
C11 C12 H12 119.8
C14 C13 C18 119.1(2)
C14 C13 S1 124.16(17)
C18 C13 S1 116.58(19)
C15 C14 C13 120.1(2)
C15 C14 H14 119.9
C13 C14 H14 119.9
C16 C15 C14 120.8(3)
C16 C15 H15 119.6
C14 C15 H15 119.6
C15 C16 C17 119.4(3)
C15 C16 H16 120.3
C17 C16 H16 120.3
C16 C17 C18 120.8(3)
C16 C17 H17 119.6
C18 C17 H17 119.6
C17 C18 C13 119.8(3)
C17 C18 H18 120.1
C13 C18 H18 120.1
N1 C19 C22 107.29(14)
N1 C19 C1 109.84(14)
C22 C19 C1 106.57(14)
N1 C19 C23 101.26(13)
C22 C19 C23 115.20(15)
C1 C19 C23 116.23(14)
C21 C20 N1 119.68(17)
C21 C20 H20 120.2
N1 C20 H20 120.2
C20 C21 C6 120.70(18)
C20 C21 H21 119.7
C6 C21 H21 119.7
N2 C22 C19 175.5(2)
C7 C23 C19 121.82(14)
C7 C23 C24 116.23(15)
C19 C23 C24 103.49(13)
C7 C23 H23 104.5
C19 C23 H23 104.5
C24 C23 H23 104.5
C27 C24 C25 113.62(15)
C27 C24 C26 110.47(16)
C25 C24 C26 109.69(15)
C27 C24 C23 108.61(15)
C25 C24 C23 101.37(14)
C26 C24 C23 112.83(14)
O1 C25 N1 124.86(17)
O1 C25 C24 127.58(17)
N1 C25 C24 107.52(14)
C24 C26 S1 112.23(13)
C24 C26 H26A 109.2
S1 C26 H26A 109.2
C24 C26 H26B 109.2
S1 C26 H26B 109.2
H26A C26 H26B 107.9
O3 C27 O2 124.9(2)
O3 C27 C24 123.9(2)
O2 C27 C24 111.10(17)
C29 C28 O2 108.7(2)
C29 C28 H28A 110.0
O2 C28 H28A 110.0
C29 C28 H28B 110.0
O2 C28 H28B 110.0
H28A C28 H28B 108.3
C28 C29 H29A 109.5
C28 C29 H29B 109.5
H29A C29 H29B 109.5
C28 C29 H29C 109.5
H29A C29 H29C 109.5
H29B C29 H29C 109.5

loop_
_geom_bond_atom_site_label_1
_geom_bond_atom_site_label_2
_geom_bond_distance
S1 C13 1.762(2)
S1 C26 1.8164(18)
O1 C25 1.205(2)
O2 C27 1.324(3)
O2 C28 1.461(2)
O3 C27 1.195(2)
N1 C25 1.372(2)
N1 C20 1.397(2)
N1 C19 1.461(2)
N2 C22 1.138(2)
C1 C2 1.377(3)
C1 C6 1.396(3)
C1 C19 1.526(2)
C2 C3 1.390(3)
C2 H2 0.9300
C3 C4 1.367(3)
C3 H3 0.9300
C4 C5 1.370(3)
C4 H4 0.9300
C5 C6 1.400(3)
C5 H5 0.9300
C6 C21 1.459(3)
C7 C12 1.379(3)
C7 C8 1.386(3)
C7 C23 1.512(2)
C8 C9 1.381(3)
C8 H8 0.9300
C9 C10 1.356(4)
C9 H9 0.9300
C10 C11 1.369(4)
C10 H10 0.9300
C11 C12 1.403(3)
C11 H11 0.9300
C12 H12 0.9300
C13 C14 1.385(3)
C13 C18 1.387(3)
C14 C15 1.370(3)
C14 H14 0.9300
C15 C16 1.369(4)
C15 H15 0.9300
C16 C17 1.374(5)
C16 H16 0.9300
C17 C18 1.374(4)
C17 H17 0.9300
C18 H18 0.9300
C19 C22 1.496(3)
C19 C23 1.548(2)
C20 C21 1.322(3)
C20 H20 0.9300
C21 H21 0.9300
C23 C24 1.569(2)
C23 H23 0.9800
C24 C27 1.519(3)
C24 C25 1.531(2)
C24 C26 1.536(3)
C26 H26A 0.9700
C26 H26B 0.9700
C28 C29 1.434(4)
C28 H28A 0.9700
C28 H28B 0.9700
C29 H29A 0.9600
C29 H29B 0.9600
C29 H29C 0.9600
